data_7039368
loop_
_publ_author_name
'Wang, Haobing'
'Guo, Jianshuang'
'Yang, Yang'
'Ma, Haiyan'

_publ_section_title
;
 Diastereoselective synthesis of chiral aminophenolate magnesium complexes
 and their application in the stereoselective polymerization of
 rac-lactide and rac-\b-butyrolactone.
;
_journal_issue 27
_journal_name_full 'Dalton transactions (Cambridge, England : 2003)'
_journal_page_first 10942
_journal_page_last 10953
_journal_paper_doi 10.1039/c6dt01126h
_journal_volume 45
_journal_year 2016
_chemical_absolute_configuration ad
_chemical_formula_sum 'C55 H73 Mg N3 O Si3'
_chemical_formula_weight 900.74
_chemical_name_systematic
; 
 ? 
;
_space_group_crystal_system orthorhombic
_space_group_IT_number 19
_space_group_name_Hall 'P 2ac 2ab'
_space_group_name_H-M_alt 'P 21 21 21'
_symmetry_space_group_name_Hall 'P 2ac 2ab'
_symmetry_space_group_name_H-M 'P 21 21 21'
_atom_sites_solution_hydrogens geom
_audit_creation_method SHELXL-2013
_audit_update_record
;
2016-02-01 deposited with the CCDC.
2016-05-31 downloaded from the CCDC.
;
_cell_angle_alpha 90
_cell_angle_beta 90
_cell_angle_gamma 90
_cell_formula_units_Z 4
_cell_length_a 10.0092(4)
_cell_length_b 22.1908(9)
_cell_length_c 23.6773(9)
_cell_measurement_reflns_used 1387
_cell_measurement_temperature 140(2)
_cell_measurement_theta_max 56.29
_cell_measurement_theta_min 3.73
_cell_volume 5259.0(4)
_computing_cell_refinement 'Bruker SAINT'
_computing_data_collection 'Bruker APEX2'
_computing_data_reduction 'Bruker SAINT'
_computing_molecular_graphics 'Bruker SHELXTL'
_computing_publication_material 'Bruker SHELXTL'
_computing_structure_refinement 'SHELXL-2013 (Sheldrick, 2013)'
_computing_structure_solution 'SHELXS-97 (Sheldrick, 2008)'
_diffrn_ambient_temperature 140(2)
_diffrn_measured_fraction_theta_full 0.989
_diffrn_measured_fraction_theta_max 0.971
_diffrn_measurement_device_type 'Bruker APEX-II CCD'
_diffrn_measurement_method '\f and \w scans'
_diffrn_radiation_type CuK\a
_diffrn_radiation_wavelength 1.54178
_diffrn_reflns_av_R_equivalents 0.1762
_diffrn_reflns_av_unetI/netI 0.1388
_diffrn_reflns_Laue_measured_fraction_full 0.989
_diffrn_reflns_Laue_measured_fraction_max 0.971
_diffrn_reflns_limit_h_max 11
_diffrn_reflns_limit_h_min -10
_diffrn_reflns_limit_k_max 24
_diffrn_reflns_limit_k_min -26
_diffrn_reflns_limit_l_max 26
_diffrn_reflns_limit_l_min -28
_diffrn_reflns_number 49130
_diffrn_reflns_point_group_measured_fraction_full 0.980
_diffrn_reflns_point_group_measured_fraction_max 0.953
_diffrn_reflns_theta_full 67.679
_diffrn_reflns_theta_max 70.010
_diffrn_reflns_theta_min 3.734
_exptl_absorpt_coefficient_mu 1.242
_exptl_absorpt_correction_T_max 0.7461
_exptl_absorpt_correction_T_min 0.4989
_exptl_absorpt_correction_type multi-scan
_exptl_absorpt_process_details sadabs
_exptl_crystal_colour colourless
_exptl_crystal_density_diffrn 1.138
_exptl_crystal_F_000 1944
_exptl_crystal_size_max 0.100
_exptl_crystal_size_mid 0.020
_exptl_crystal_size_min 0.010
_refine_diff_density_max 0.389
_refine_diff_density_min -0.394
_refine_diff_density_rms 0.080
_refine_ls_abs_structure_details
; 
 Flack x determined using 2221 quotients [(I+)-(I-)]/[(I+)+(I-)] 
 (Parsons and Flack (2004), Acta Cryst. A60, s61). 
;
_refine_ls_abs_structure_Flack -0.01(3)
_refine_ls_extinction_coef 0.0052(5)
_refine_ls_extinction_expression Fc^*^=kFc[1+0.001xFc^2^\l^3^/sin(2\q)]^-1/4^
_refine_ls_extinction_method SHELXL
_refine_ls_goodness_of_fit_ref 0.977
_refine_ls_hydrogen_treatment constr
_refine_ls_matrix_type full
_refine_ls_number_parameters 578
_refine_ls_number_reflns 9521
_refine_ls_number_restraints 0
_refine_ls_restrained_S_all 0.977
_refine_ls_R_factor_all 0.1072
_refine_ls_R_factor_gt 0.0626
_refine_ls_shift/su_max 0.027
_refine_ls_shift/su_mean 0.001
_refine_ls_structure_factor_coef Fsqd
_refine_ls_weighting_details 'w=1/[\s^2^(Fo^2^)+(0.0704P)^2^] where P=(Fo^2^+2Fc^2^)/3'
_refine_ls_weighting_scheme calc
_refine_ls_wR_factor_gt 0.1359
_refine_ls_wR_factor_ref 0.1605
_reflns_Friedel_coverage 0.765
_reflns_Friedel_fraction_full 0.968
_reflns_Friedel_fraction_max 0.929
_reflns_number_gt 6402
_reflns_number_total 9521
_reflns_threshold_expression 'I > 2\s(I)'
_cod_data_source_file c6dt01126h2.cif
_cod_data_source_block cu_dm13700_0m
_cod_depositor_comments 'Adding full bibliography for 7039365--7039368.cif.'
_cod_database_code 7039368
_shelx_space_group_comment
; 
The symmetry employed for this shelxl refinement is uniquely defined 
by the following loop, which should always be used as a source of 
symmetry information in preference to the above space-group names. 
They are only intended as comments. 
;
_shelx_estimated_absorpt_t_min 0.886
_shelx_estimated_absorpt_t_max 0.988
_shelxl_version_number 2013-4

loop_
_space_group_symop_operation_xyz
'x, y, z'
'x+1/2, -y+1/2, -z'
'-x, y+1/2, -z+1/2'
'-x+1/2, -y, z+1/2'

loop_
_atom_site_label
_atom_site_type_symbol
_atom_site_fract_x
_atom_site_fract_y
_atom_site_fract_z
_atom_site_U_iso_or_equiv
_atom_site_adp_type
_atom_site_occupancy
_atom_site_site_symmetry_order
_atom_site_calc_flag
_atom_site_refinement_flags_posn
_atom_site_refinement_flags_adp
Mg1 Mg 0.92487(15) 0.88826(7) 0.75131(8) 0.0349(4) Uani 1 1 d . .
N1 N 0.9174(4) 0.79847(19) 0.71179(19) 0.0341(10) Uani 1 1 d . .
N2 N 1.1317(4) 0.8551(2) 0.77218(19) 0.0368(11) Uani 1 1 d . .
N3 N 0.8989(4) 0.96753(19) 0.7124(2) 0.0372(11) Uani 1 1 d . .
O1 O 0.7912(3) 0.86770(16) 0.80546(17) 0.0381(9) Uani 1 1 d . .
Si1 Si 0.63436(13) 0.87401(6) 0.91954(7) 0.0354(4) Uani 1 1 d . .
Si2 Si 0.83532(14) 0.97816(7) 0.64641(7) 0.0414(4) Uani 1 1 d . .
Si3 Si 0.93961(15) 1.02631(7) 0.75610(7) 0.0425(4) Uani 1 1 d . .
C1 C 0.7259(5) 0.8172(2) 0.8170(2) 0.0327(13) Uani 1 1 d . .
C2 C 0.6540(5) 0.8106(2) 0.8684(2) 0.0349(13) Uani 1 1 d . .
C3 C 0.5937(5) 0.7548(2) 0.8798(3) 0.0367(13) Uani 1 1 d . .
H3 H 0.5455 0.7502 0.9141 0.044 Uiso 1 1 calc R U
C4 C 0.6015(5) 0.7060(3) 0.8431(3) 0.0414(14) Uani 1 1 d . .
C5 C 0.6663(5) 0.7146(2) 0.7923(3) 0.0385(13) Uani 1 1 d . .
H5 H 0.6698 0.6822 0.7661 0.046 Uiso 1 1 calc R U
C6 C 0.7267(5) 0.7690(2) 0.7782(2) 0.0346(13) Uani 1 1 d . .
C7 C 0.7779(5) 0.7751(3) 0.7184(3) 0.0380(13) Uani 1 1 d . .
H7A H 0.7728 0.7351 0.7001 0.046 Uiso 1 1 calc R U
H7B H 0.7169 0.8024 0.6976 0.046 Uiso 1 1 calc R U
C8 C 1.0127(5) 0.7620(2) 0.7448(3) 0.0367(13) Uani 1 1 d . .
H8A H 1.0233 0.7221 0.7265 0.044 Uiso 1 1 calc R U
H8B H 0.9762 0.7554 0.7831 0.044 Uiso 1 1 calc R U
C9 C 1.1487(5) 0.7923(2) 0.7493(3) 0.0378(13) Uani 1 1 d . .
H9 H 1.1918 0.7940 0.7113 0.045 Uiso 1 1 calc R U
C10 C 1.2402(6) 0.7583(3) 0.7909(3) 0.0438(15) Uani 1 1 d . .
H10A H 1.2022 0.7183 0.8001 0.053 Uiso 1 1 calc R U
H10B H 1.3301 0.7525 0.7744 0.053 Uiso 1 1 calc R U
C11 C 1.2480(6) 0.7976(3) 0.8437(3) 0.0481(15) Uani 1 1 d . .
H11A H 1.3372 0.8166 0.8471 0.058 Uiso 1 1 calc R U
H11B H 1.2302 0.7735 0.8781 0.058 Uiso 1 1 calc R U
C12 C 1.1390(6) 0.8454(3) 0.8347(2) 0.0406(13) Uani 1 1 d . .
H12A H 1.0521 0.8310 0.8495 0.049 Uiso 1 1 calc R U
H12B H 1.1628 0.8833 0.8543 0.049 Uiso 1 1 calc R U
C13 C 0.9533(5) 0.7997(2) 0.6495(2) 0.0370(13) Uani 1 1 d . .
H13A H 0.8940 0.8291 0.6305 0.044 Uiso 1 1 calc R U
H13B H 1.0459 0.8149 0.6459 0.044 Uiso 1 1 calc R U
C14 C 0.9438(5) 0.7407(2) 0.6183(2) 0.0371(13) Uani 1 1 d . .
C15 C 1.0552(6) 0.7045(3) 0.6111(3) 0.0453(15) Uani 1 1 d . .
H15 H 1.1391 0.7170 0.6258 0.054 Uiso 1 1 calc R U
C16 C 1.0451(6) 0.6496(3) 0.5824(3) 0.0513(16) Uani 1 1 d . .
H16 H 1.1223 0.6252 0.5774 0.062 Uiso 1 1 calc R U
C17 C 0.9254(7) 0.6309(3) 0.5615(3) 0.0564(17) Uani 1 1 d . .
H17 H 0.9185 0.5931 0.5429 0.068 Uiso 1 1 calc R U
C18 C 0.8149(6) 0.6668(3) 0.5674(3) 0.0529(17) Uani 1 1 d . .
H18 H 0.7316 0.6540 0.5524 0.064 Uiso 1 1 calc R U
C19 C 0.8237(6) 0.7219(3) 0.5952(3) 0.0455(15) Uani 1 1 d . .
H19 H 0.7469 0.7468 0.5982 0.055 Uiso 1 1 calc R U
C20 C 0.5391(7) 0.6457(3) 0.8583(3) 0.0624(19) Uani 1 1 d . .
H20A H 0.5133 0.6245 0.8236 0.094 Uiso 1 1 calc R U
H20B H 0.4597 0.6524 0.8817 0.094 Uiso 1 1 calc R U
H20C H 0.6039 0.6213 0.8793 0.094 Uiso 1 1 calc R U
C21 C 0.5469(5) 0.8449(2) 0.9846(3) 0.0388(13) Uani 1 1 d . .
C22 C 0.4130(6) 0.8284(3) 0.9844(3) 0.0475(15) Uani 1 1 d . .
H22 H 0.3639 0.8313 0.9501 0.057 Uiso 1 1 calc R U
C23 C 0.3485(6) 0.8078(3) 1.0325(3) 0.0515(16) Uani 1 1 d . .
H23 H 0.2575 0.7958 1.0305 0.062 Uiso 1 1 calc R U
C24 C 0.4149(6) 0.8046(3) 1.0827(3) 0.0488(15) Uani 1 1 d . .
H24 H 0.3702 0.7913 1.1158 0.059 Uiso 1 1 calc R U
C25 C 0.5479(6) 0.8210(3) 1.0848(3) 0.0491(15) Uani 1 1 d . .
H25 H 0.5952 0.8186 1.1195 0.059 Uiso 1 1 calc R U
C26 C 0.6129(6) 0.8409(3) 1.0364(3) 0.0447(15) Uani 1 1 d . .
H26 H 0.7044 0.8519 1.0386 0.054 Uiso 1 1 calc R U
C27 C 0.5286(5) 0.9371(2) 0.8909(3) 0.0402(14) Uani 1 1 d . .
C28 C 0.4287(6) 0.9644(3) 0.9232(3) 0.0595(17) Uani 1 1 d . .
H28 H 0.4132 0.9501 0.9605 0.071 Uiso 1 1 calc R U
C29 C 0.3520(7) 1.0110(3) 0.9032(4) 0.074(2) Uani 1 1 d . .
H29 H 0.2839 1.0277 0.9264 0.089 Uiso 1 1 calc R U
C30 C 0.3729(6) 1.0335(3) 0.8502(4) 0.062(2) Uani 1 1 d . .
H30 H 0.3203 1.0660 0.8364 0.074 Uiso 1 1 calc R U
C31 C 0.4706(6) 1.0087(3) 0.8175(3) 0.0515(17) Uani 1 1 d . .
H31 H 0.4859 1.0243 0.7807 0.062 Uiso 1 1 calc R U
C32 C 0.5478(5) 0.9610(3) 0.8367(3) 0.0449(15) Uani 1 1 d . .
H32 H 0.6147 0.9444 0.8129 0.054 Uiso 1 1 calc R U
C33 C 0.7988(5) 0.9045(3) 0.9439(2) 0.0395(14) Uani 1 1 d . .
C34 C 0.8117(6) 0.9638(3) 0.9637(3) 0.0502(16) Uani 1 1 d . .
H34 H 0.7374 0.9903 0.9613 0.060 Uiso 1 1 calc R U
C35 C 0.9303(7) 0.9845(3) 0.9865(3) 0.0595(18) Uani 1 1 d . .
H35 H 0.9362 1.0245 1.0005 0.071 Uiso 1 1 calc R U
C36 C 1.0385(7) 0.9475(4) 0.9889(3) 0.063(2) Uani 1 1 d . .
H36 H 1.1207 0.9623 1.0033 0.076 Uiso 1 1 calc R U
C37 C 1.0294(6) 0.8893(4) 0.9706(3) 0.062(2) Uani 1 1 d . .
H37 H 1.1049 0.8635 0.9732 0.074 Uiso 1 1 calc R U
C38 C 0.9107(5) 0.8677(3) 0.9481(3) 0.0462(15) Uani 1 1 d . .
H38 H 0.9058 0.8272 0.9353 0.055 Uiso 1 1 calc R U
C39 C 1.2470(5) 0.8934(3) 0.7539(3) 0.0420(14) Uani 1 1 d . .
H39A H 1.3310 0.8708 0.7600 0.050 Uiso 1 1 calc R U
H39B H 1.2501 0.9300 0.7777 0.050 Uiso 1 1 calc R U
C40 C 1.2385(6) 0.9123(3) 0.6915(3) 0.0433(14) Uani 1 1 d . .
H40A H 1.2414 0.8760 0.6672 0.052 Uiso 1 1 calc R U
H40B H 1.1526 0.9331 0.6846 0.052 Uiso 1 1 calc R U
C41 C 1.3535(6) 0.9540(3) 0.6760(3) 0.0491(15) Uani 1 1 d . .
H41A H 1.3486 0.9906 0.6998 0.059 Uiso 1 1 calc R U
H41B H 1.4390 0.9334 0.6845 0.059 Uiso 1 1 calc R U
C42 C 1.3525(6) 0.9723(3) 0.6144(3) 0.0578(17) Uani 1 1 d . .
H42A H 1.3539 0.9362 0.5906 0.087 Uiso 1 1 calc R U
H42B H 1.4314 0.9970 0.6063 0.087 Uiso 1 1 calc R U
H42C H 1.2715 0.9956 0.6064 0.087 Uiso 1 1 calc R U
C43 C 0.7099(6) 0.9186(3) 0.6263(3) 0.0539(17) Uani 1 1 d . .
H43A H 0.7518 0.8895 0.6007 0.081 Uiso 1 1 calc R U
H43B H 0.6336 0.9375 0.6074 0.081 Uiso 1 1 calc R U
H43C H 0.6790 0.8977 0.6604 0.081 Uiso 1 1 calc R U
C44 C 0.9659(6) 0.9787(3) 0.5896(3) 0.0577(17) Uani 1 1 d . .
H44A H 1.0251 1.0134 0.5950 0.087 Uiso 1 1 calc R U
H44B H 0.9225 0.9816 0.5526 0.087 Uiso 1 1 calc R U
H44C H 1.0183 0.9415 0.5915 0.087 Uiso 1 1 calc R U
C45 C 0.7391(7) 1.0492(3) 0.6378(3) 0.0599(18) Uani 1 1 d . .
H45A H 0.6624 1.0489 0.6636 0.090 Uiso 1 1 calc R U
H45B H 0.7073 1.0524 0.5988 0.090 Uiso 1 1 calc R U
H45C H 0.7967 1.0836 0.6466 0.090 Uiso 1 1 calc R U
C46 C 1.0766(6) 1.0755(3) 0.7281(3) 0.0580(18) Uani 1 1 d . .
H46A H 1.1556 1.0508 0.7202 0.087 Uiso 1 1 calc R U
H46B H 1.0991 1.1062 0.7563 0.087 Uiso 1 1 calc R U
H46C H 1.0467 1.0951 0.6933 0.087 Uiso 1 1 calc R U
C47 C 0.8010(6) 1.0792(3) 0.7744(3) 0.0564(17) Uani 1 1 d . .
H47A H 0.7686 1.0989 0.7400 0.085 Uiso 1 1 calc R U
H47B H 0.8340 1.1098 0.8008 0.085 Uiso 1 1 calc R U
H47C H 0.7278 1.0567 0.7920 0.085 Uiso 1 1 calc R U
C48 C 0.9970(6) 0.9957(3) 0.8258(3) 0.0516(16) Uani 1 1 d . .
H48A H 0.9296 0.9679 0.8406 0.077 Uiso 1 1 calc R U
H48B H 1.0096 1.0291 0.8524 0.077 Uiso 1 1 calc R U
H48C H 1.0817 0.9743 0.8207 0.077 Uiso 1 1 calc R U
C49 C 0.4312(7) 0.6877(3) 0.5636(3) 0.0544(17) Uani 1 1 d . .
C50 C 0.4481(7) 0.7490(3) 0.5564(3) 0.065(2) Uani 1 1 d . .
H50 H 0.4523 0.7655 0.5194 0.078 Uiso 1 1 calc R U
C51 C 0.4592(6) 0.7869(3) 0.6031(4) 0.0614(19) Uani 1 1 d . .
H51 H 0.4706 0.8290 0.5977 0.074 Uiso 1 1 calc R U
C52 C 0.4539(6) 0.7641(4) 0.6563(3) 0.062(2) Uani 1 1 d . .
H52 H 0.4615 0.7901 0.6881 0.075 Uiso 1 1 calc R U
C53 C 0.4372(6) 0.7032(4) 0.6639(3) 0.0600(18) Uani 1 1 d . .
H53 H 0.4334 0.6870 0.7010 0.072 Uiso 1 1 calc R U
C54 C 0.4262(6) 0.6656(3) 0.6182(3) 0.0547(17) Uani 1 1 d . .
H54 H 0.4149 0.6236 0.6241 0.066 Uiso 1 1 calc R U
C55 C 0.4180(11) 0.6461(4) 0.5134(4) 0.098(3) Uani 1 1 d . .
H55A H 0.4231 0.6042 0.5262 0.146 Uiso 1 1 calc R U
H55B H 0.4905 0.6541 0.4867 0.146 Uiso 1 1 calc R U
H55C H 0.3318 0.6531 0.4949 0.146 Uiso 1 1 calc R U

loop_
_atom_site_aniso_label
_atom_site_aniso_U_11
_atom_site_aniso_U_22
_atom_site_aniso_U_33
_atom_site_aniso_U_23
_atom_site_aniso_U_13
_atom_site_aniso_U_12
Mg1 0.0246(8) 0.0397(9) 0.0404(11) -0.0004(8) 0.0024(8) -0.0007(7)
N1 0.024(2) 0.046(2) 0.033(3) 0.000(2) -0.0008(19) 0.0006(18)
N2 0.027(2) 0.050(3) 0.034(3) -0.002(2) -0.001(2) 0.0001(19)
N3 0.031(2) 0.041(2) 0.039(3) 0.002(2) 0.0025(19) 0.0013(18)
O1 0.0297(19) 0.038(2) 0.047(3) -0.0009(18) 0.0056(17) -0.0055(15)
Si1 0.0219(7) 0.0451(9) 0.0391(9) -0.0001(7) 0.0002(6) -0.0007(6)
Si2 0.0297(8) 0.0458(9) 0.0486(10) 0.0038(7) -0.0003(7) 0.0040(6)
Si3 0.0348(8) 0.0417(8) 0.0509(11) -0.0006(7) 0.0056(7) -0.0012(6)
C1 0.016(2) 0.043(3) 0.039(3) -0.002(3) 0.000(2) 0.001(2)
C2 0.020(3) 0.041(3) 0.044(4) 0.000(2) -0.003(2) 0.000(2)
C3 0.022(3) 0.047(3) 0.041(4) 0.006(3) 0.001(2) -0.003(2)
C4 0.029(3) 0.049(3) 0.046(4) 0.001(3) 0.000(3) -0.006(2)
C5 0.024(3) 0.045(3) 0.047(4) -0.005(3) -0.002(3) -0.004(2)
C6 0.022(3) 0.047(3) 0.035(3) 0.000(3) -0.001(2) -0.004(2)
C7 0.029(3) 0.045(3) 0.040(4) -0.003(3) 0.002(3) -0.003(2)
C8 0.027(3) 0.041(3) 0.042(4) 0.001(3) -0.002(2) 0.000(2)
C9 0.027(3) 0.040(3) 0.046(4) 0.000(3) 0.004(3) 0.003(2)
C10 0.031(3) 0.058(4) 0.043(4) 0.003(3) -0.001(3) 0.002(3)
C11 0.041(3) 0.059(4) 0.044(4) 0.003(3) -0.006(3) -0.003(3)
C12 0.032(3) 0.052(3) 0.038(4) 0.001(3) 0.001(3) -0.005(2)
C13 0.030(3) 0.044(3) 0.037(3) 0.004(3) 0.003(2) 0.002(2)
C14 0.031(3) 0.043(3) 0.037(3) 0.001(3) 0.001(3) 0.001(2)
C15 0.035(3) 0.055(4) 0.046(4) -0.002(3) 0.003(3) 0.007(3)
C16 0.049(4) 0.049(4) 0.055(4) -0.004(3) 0.013(3) 0.011(3)
C17 0.057(4) 0.049(4) 0.063(5) -0.011(3) 0.016(3) -0.006(3)
C18 0.038(3) 0.066(4) 0.055(5) -0.015(3) 0.005(3) -0.010(3)
C19 0.033(3) 0.058(4) 0.045(4) -0.004(3) 0.004(3) -0.002(2)
C20 0.067(4) 0.053(4) 0.067(5) -0.006(3) 0.017(4) -0.028(3)
C21 0.024(3) 0.046(3) 0.047(4) -0.002(3) 0.000(3) 0.003(2)
C22 0.030(3) 0.067(4) 0.045(4) 0.002(3) 0.000(3) -0.003(3)
C23 0.023(3) 0.077(4) 0.054(4) 0.006(3) 0.001(3) -0.006(3)
C24 0.042(4) 0.057(4) 0.047(4) -0.001(3) 0.006(3) -0.003(3)
C25 0.041(4) 0.063(4) 0.044(4) 0.007(3) -0.009(3) -0.005(3)
C26 0.029(3) 0.054(4) 0.051(4) 0.001(3) -0.002(3) -0.005(2)
C27 0.025(3) 0.043(3) 0.052(4) -0.006(3) -0.002(3) 0.001(2)
C28 0.047(4) 0.066(4) 0.066(5) 0.000(4) 0.013(3) 0.014(3)
C29 0.052(4) 0.067(5) 0.104(7) 0.014(4) 0.021(4) 0.022(3)
C30 0.036(3) 0.048(4) 0.101(6) 0.002(4) -0.014(4) 0.004(3)
C31 0.042(3) 0.055(4) 0.058(5) 0.002(3) -0.014(3) -0.001(3)
C32 0.030(3) 0.053(4) 0.051(4) -0.002(3) -0.003(3) 0.005(3)
C33 0.034(3) 0.053(4) 0.032(3) 0.002(3) 0.006(2) -0.005(2)
C34 0.046(4) 0.054(4) 0.050(4) -0.001(3) 0.010(3) -0.013(3)
C35 0.057(4) 0.075(5) 0.046(4) -0.009(3) 0.012(3) -0.026(4)
C36 0.043(4) 0.106(6) 0.041(4) -0.012(4) 0.003(3) -0.032(4)
C37 0.030(3) 0.107(6) 0.049(4) 0.000(4) -0.001(3) -0.001(3)
C38 0.031(3) 0.063(4) 0.045(4) 0.000(3) 0.001(3) -0.003(3)
C39 0.026(3) 0.054(3) 0.046(4) -0.002(3) 0.004(3) -0.009(2)
C40 0.033(3) 0.050(3) 0.047(4) 0.008(3) 0.003(3) 0.000(2)
C41 0.032(3) 0.058(4) 0.057(4) 0.006(3) 0.007(3) -0.004(3)
C42 0.039(3) 0.074(4) 0.061(5) 0.020(4) 0.012(3) 0.000(3)
C43 0.033(3) 0.060(4) 0.069(5) 0.004(3) -0.005(3) 0.007(3)
C44 0.039(3) 0.083(5) 0.050(4) 0.004(4) 0.000(3) -0.002(3)
C45 0.053(4) 0.055(4) 0.072(5) 0.004(4) -0.007(4) 0.004(3)
C46 0.049(4) 0.050(4) 0.075(5) -0.001(3) 0.003(4) -0.009(3)
C47 0.049(4) 0.052(4) 0.068(5) -0.013(3) 0.001(3) 0.002(3)
C48 0.053(4) 0.055(4) 0.047(4) -0.001(3) 0.004(3) -0.003(3)
C49 0.051(4) 0.062(4) 0.050(4) -0.004(3) -0.008(3) 0.004(3)
C50 0.059(4) 0.076(5) 0.062(5) 0.018(4) -0.013(4) -0.002(4)
C51 0.042(4) 0.060(4) 0.082(6) -0.002(4) -0.004(4) 0.000(3)
C52 0.034(4) 0.087(6) 0.065(6) -0.023(4) 0.001(3) 0.000(3)
C53 0.040(4) 0.093(6) 0.048(5) 0.002(4) 0.002(3) 0.007(4)
C54 0.043(3) 0.058(4) 0.062(5) 0.006(4) 0.000(3) 0.008(3)
C55 0.119(8) 0.110(7) 0.064(6) -0.035(5) 0.004(5) -0.024(6)

loop_
_atom_type_symbol
_atom_type_description
_atom_type_scat_dispersion_real
_atom_type_scat_dispersion_imag
_atom_type_scat_source
C C 0.0181 0.0091 'International Tables Vol C Tables 4.2.6.8 and 6.1.1.4'
H H 0.0000 0.0000 'International Tables Vol C Tables 4.2.6.8 and 6.1.1.4'
N N 0.0311 0.0180 'International Tables Vol C Tables 4.2.6.8 and 6.1.1.4'
O O 0.0492 0.0322 'International Tables Vol C Tables 4.2.6.8 and 6.1.1.4'
Mg Mg 0.1719 0.1771 'International Tables Vol C Tables 4.2.6.8 and 6.1.1.4'
Si Si 0.2541 0.3302 'International Tables Vol C Tables 4.2.6.8 and 6.1.1.4'

loop_
_geom_angle_atom_site_label_1
_geom_angle_atom_site_label_2
_geom_angle_atom_site_label_3
_geom_angle
O1 Mg1 N3 115.34(18)
O1 Mg1 N1 92.60(17)
N3 Mg1 N1 126.52(19)
O1 Mg1 N2 114.75(18)
N3 Mg1 N2 120.50(18)
N1 Mg1 N2 80.12(16)
O1 Mg1 Si3 104.33(13)
N3 Mg1 Si3 31.39(14)
N1 Mg1 Si3 156.97(14)
N2 Mg1 Si3 105.91(13)
C8 N1 C7 111.0(4)
C8 N1 C13 111.8(4)
C7 N1 C13 109.2(4)
C8 N1 Mg1 104.5(3)
C7 N1 Mg1 107.4(3)
C13 N1 Mg1 112.8(3)
C39 N2 C12 109.3(4)
C39 N2 C9 109.5(4)
C12 N2 C9 102.5(4)
C39 N2 Mg1 117.3(3)
C12 N2 Mg1 108.0(3)
C9 N2 Mg1 109.2(3)
Si2 N3 Si3 122.5(3)
Si2 N3 Mg1 126.3(3)
Si3 N3 Mg1 111.1(2)
C1 O1 Mg1 133.3(3)
C2 Si1 C33 112.3(2)
C2 Si1 C27 112.8(3)
C33 Si1 C27 109.7(2)
C2 Si1 C21 108.7(2)
C33 Si1 C21 106.3(3)
C27 Si1 C21 106.7(3)
N3 Si2 C45 114.3(3)
N3 Si2 C44 113.5(3)
C45 Si2 C44 106.1(3)
N3 Si2 C43 112.5(3)
C45 Si2 C43 102.8(3)
C44 Si2 C43 106.8(3)
N3 Si3 C47 116.2(3)
N3 Si3 C46 113.8(3)
C47 Si3 C46 105.0(3)
N3 Si3 C48 109.2(3)
C47 Si3 C48 104.5(3)
C46 Si3 C48 107.3(3)
N3 Si3 Mg1 37.48(16)
C47 Si3 Mg1 126.9(2)
C46 Si3 Mg1 127.1(2)
C48 Si3 Mg1 71.7(2)
O1 C1 C6 120.3(5)
O1 C1 C2 120.8(5)
C6 C1 C2 118.8(5)
C3 C2 C1 118.2(5)
C3 C2 Si1 119.7(4)
C1 C2 Si1 122.1(4)
C4 C3 C2 122.9(5)
C4 C3 H3 118.6
C2 C3 H3 118.6
C5 C4 C3 117.6(5)
C5 C4 C20 121.4(5)
C3 C4 C20 121.0(5)
C4 C5 C6 122.2(5)
C4 C5 H5 118.9
C6 C5 H5 118.9
C5 C6 C1 120.0(5)
C5 C6 C7 116.7(5)
C1 C6 C7 122.9(5)
N1 C7 C6 116.5(5)
N1 C7 H7A 108.2
C6 C7 H7A 108.2
N1 C7 H7B 108.2
C6 C7 H7B 108.2
H7A C7 H7B 107.3
N1 C8 C9 112.0(4)
N1 C8 H8A 109.2
C9 C8 H8A 109.2
N1 C8 H8B 109.2
C9 C8 H8B 109.2
H8A C8 H8B 107.9
N2 C9 C8 109.4(4)
N2 C9 C10 106.9(4)
C8 C9 C10 111.2(4)
N2 C9 H9 109.8
C8 C9 H9 109.8
C10 C9 H9 109.8
C11 C10 C9 105.9(5)
C11 C10 H10A 110.5
C9 C10 H10A 110.5
C11 C10 H10B 110.5
C9 C10 H10B 110.5
H10A C10 H10B 108.7
C10 C11 C12 104.2(5)
C10 C11 H11A 110.9
C12 C11 H11A 110.9
C10 C11 H11B 110.9
C12 C11 H11B 110.9
H11A C11 H11B 108.9
N2 C12 C11 105.7(5)
N2 C12 H12A 110.6
C11 C12 H12A 110.6
N2 C12 H12B 110.6
C11 C12 H12B 110.6
H12A C12 H12B 108.7
C14 C13 N1 116.4(4)
C14 C13 H13A 108.2
N1 C13 H13A 108.2
C14 C13 H13B 108.2
N1 C13 H13B 108.2
H13A C13 H13B 107.3
C15 C14 C19 118.3(5)
C15 C14 C13 121.0(5)
C19 C14 C13 120.7(5)
C14 C15 C16 120.5(6)
C14 C15 H15 119.8
C16 C15 H15 119.8
C17 C16 C15 120.4(6)
C17 C16 H16 119.8
C15 C16 H16 119.8
C16 C17 C18 119.8(6)
C16 C17 H17 120.1
C18 C17 H17 120.1
C17 C18 C19 120.5(6)
C17 C18 H18 119.7
C19 C18 H18 119.7
C14 C19 C18 120.4(5)
C14 C19 H19 119.8
C18 C19 H19 119.8
C4 C20 H20A 109.5
C4 C20 H20B 109.5
H20A C20 H20B 109.5
C4 C20 H20C 109.5
H20A C20 H20C 109.5
H20B C20 H20C 109.5
C22 C21 C26 116.3(6)
C22 C21 Si1 122.3(5)
C26 C21 Si1 121.4(4)
C23 C22 C21 122.2(6)
C23 C22 H22 118.9
C21 C22 H22 118.9
C24 C23 C22 120.4(6)
C24 C23 H23 119.8
C22 C23 H23 119.8
C23 C24 C25 119.2(6)
C23 C24 H24 120.4
C25 C24 H24 120.4
C24 C25 C26 120.4(6)
C24 C25 H25 119.8
C26 C25 H25 119.8
C25 C26 C21 121.6(5)
C25 C26 H26 119.2
C21 C26 H26 119.2
C28 C27 C32 115.9(5)
C28 C27 Si1 121.8(5)
C32 C27 Si1 122.3(4)
C29 C28 C27 122.5(7)
C29 C28 H28 118.8
C27 C28 H28 118.8
C30 C29 C28 120.5(7)
C30 C29 H29 119.8
C28 C29 H29 119.8
C31 C30 C29 118.9(6)
C31 C30 H30 120.6
C29 C30 H30 120.6
C30 C31 C32 121.4(7)
C30 C31 H31 119.3
C32 C31 H31 119.3
C31 C32 C27 120.9(6)
C31 C32 H32 119.6
C27 C32 H32 119.6
C38 C33 C34 117.0(5)
C38 C33 Si1 121.3(4)
C34 C33 Si1 121.5(4)
C35 C34 C33 121.3(6)
C35 C34 H34 119.3
C33 C34 H34 119.3
C36 C35 C34 120.0(7)
C36 C35 H35 120.0
C34 C35 H35 120.0
C35 C36 C37 120.3(6)
C35 C36 H36 119.8
C37 C36 H36 119.8
C36 C37 C38 120.4(7)
C36 C37 H37 119.8
C38 C37 H37 119.8
C33 C38 C37 121.0(6)
C33 C38 H38 119.5
C37 C38 H38 119.5
N2 C39 C40 113.0(4)
N2 C39 H39A 109.0
C40 C39 H39A 109.0
N2 C39 H39B 109.0
C40 C39 H39B 109.0
H39A C39 H39B 107.8
C41 C40 C39 110.8(5)
C41 C40 H40A 109.5
C39 C40 H40A 109.5
C41 C40 H40B 109.5
C39 C40 H40B 109.5
H40A C40 H40B 108.1
C42 C41 C40 113.0(5)
C42 C41 H41A 109.0
C40 C41 H41A 109.0
C42 C41 H41B 109.0
C40 C41 H41B 109.0
H41A C41 H41B 107.8
C41 C42 H42A 109.5
C41 C42 H42B 109.5
H42A C42 H42B 109.5
C41 C42 H42C 109.5
H42A C42 H42C 109.5
H42B C42 H42C 109.5
Si2 C43 H43A 109.5
Si2 C43 H43B 109.5
H43A C43 H43B 109.5
Si2 C43 H43C 109.5
H43A C43 H43C 109.5
H43B C43 H43C 109.5
Si2 C44 H44A 109.5
Si2 C44 H44B 109.5
H44A C44 H44B 109.5
Si2 C44 H44C 109.5
H44A C44 H44C 109.5
H44B C44 H44C 109.5
Si2 C45 H45A 109.5
Si2 C45 H45B 109.5
H45A C45 H45B 109.5
Si2 C45 H45C 109.5
H45A C45 H45C 109.5
H45B C45 H45C 109.5
Si3 C46 H46A 109.5
Si3 C46 H46B 109.5
H46A C46 H46B 109.5
Si3 C46 H46C 109.5
H46A C46 H46C 109.5
H46B C46 H46C 109.5
Si3 C47 H47A 109.5
Si3 C47 H47B 109.5
H47A C47 H47B 109.5
Si3 C47 H47C 109.5
H47A C47 H47C 109.5
H47B C47 H47C 109.5
Si3 C48 H48A 109.5
Si3 C48 H48B 109.5
H48A C48 H48B 109.5
Si3 C48 H48C 109.5
H48A C48 H48C 109.5
H48B C48 H48C 109.5
C50 C49 C54 118.0(6)
C50 C49 C55 121.0(7)
C54 C49 C55 121.0(7)
C49 C50 C51 120.3(7)
C49 C50 H50 119.9
C51 C50 H50 119.9
C52 C51 C50 120.6(7)
C52 C51 H51 119.7
C50 C51 H51 119.7
C51 C52 C53 119.4(7)
C51 C52 H52 120.3
C53 C52 H52 120.3
C54 C53 C52 120.4(7)
C54 C53 H53 119.8
C52 C53 H53 119.8
C53 C54 C49 121.2(6)
C53 C54 H54 119.4
C49 C54 H54 119.4
C49 C55 H55A 109.5
C49 C55 H55B 109.5
H55A C55 H55B 109.5
C49 C55 H55C 109.5
H55A C55 H55C 109.5
H55B C55 H55C 109.5

loop_
_geom_bond_atom_site_label_1
_geom_bond_atom_site_label_2
_geom_bond_distance
Mg1 O1 1.908(4)
Mg1 N3 2.002(5)
Mg1 N1 2.203(5)
Mg1 N2 2.252(5)
Mg1 Si3 3.069(2)
N1 C8 1.474(7)
N1 C7 1.498(7)
N1 C13 1.518(7)
N2 C39 1.498(7)
N2 C12 1.498(7)
N2 C9 1.505(7)
N3 Si2 1.704(5)
N3 Si3 1.714(5)
O1 C1 1.326(6)
Si1 C2 1.866(6)
Si1 C33 1.871(6)
Si1 C27 1.882(6)
Si1 C21 1.885(6)
Si2 C45 1.858(6)
Si2 C44 1.876(7)
Si2 C43 1.884(6)
Si3 C47 1.868(6)
Si3 C46 1.873(6)
Si3 C48 1.874(7)
C1 C6 1.409(8)
C1 C2 1.421(8)
C2 C3 1.404(7)
C3 C4 1.390(8)
C3 H3 0.9500
C4 C5 1.380(8)
C4 C20 1.520(8)
C5 C6 1.391(8)
C5 H5 0.9500
C6 C7 1.512(8)
C7 H7A 0.9900
C7 H7B 0.9900
C8 C9 1.522(7)
C8 H8A 0.9900
C8 H8B 0.9900
C9 C10 1.541(8)
C9 H9 1.0000
C10 C11 1.525(9)
C10 H10A 0.9900
C10 H10B 0.9900
C11 C12 1.537(8)
C11 H11A 0.9900
C11 H11B 0.9900
C12 H12A 0.9900
C12 H12B 0.9900
C13 C14 1.507(8)
C13 H13A 0.9900
C13 H13B 0.9900
C14 C15 1.385(8)
C14 C19 1.386(8)
C15 C16 1.398(9)
C15 H15 0.9500
C16 C17 1.362(9)
C16 H16 0.9500
C17 C18 1.370(9)
C17 H17 0.9500
C18 C19 1.391(9)
C18 H18 0.9500
C19 H19 0.9500
C20 H20A 0.9800
C20 H20B 0.9800
C20 H20C 0.9800
C21 C22 1.390(8)
C21 C26 1.396(8)
C22 C23 1.388(9)
C22 H22 0.9500
C23 C24 1.363(9)
C23 H23 0.9500
C24 C25 1.380(9)
C24 H24 0.9500
C25 C26 1.389(9)
C25 H25 0.9500
C26 H26 0.9500
C27 C28 1.396(8)
C27 C32 1.402(8)
C28 C29 1.373(9)
C28 H28 0.9500
C29 C30 1.368(11)
C29 H29 0.9500
C30 C31 1.365(10)
C30 H30 0.9500
C31 C32 1.387(8)
C31 H31 0.9500
C32 H32 0.9500
C33 C38 1.389(8)
C33 C34 1.404(8)
C34 C35 1.383(9)
C34 H34 0.9500
C35 C36 1.359(11)
C35 H35 0.9500
C36 C37 1.365(10)
C36 H36 0.9500
C37 C38 1.389(9)
C37 H37 0.9500
C38 H38 0.9500
C39 C40 1.538(8)
C39 H39A 0.9900
C39 H39B 0.9900
C40 C41 1.521(8)
C40 H40A 0.9900
C40 H40B 0.9900
C41 C42 1.514(9)
C41 H41A 0.9900
C41 H41B 0.9900
C42 H42A 0.9800
C42 H42B 0.9800
C42 H42C 0.9800
C43 H43A 0.9800
C43 H43B 0.9800
C43 H43C 0.9800
C44 H44A 0.9800
C44 H44B 0.9800
C44 H44C 0.9800
C45 H45A 0.9800
C45 H45B 0.9800
C45 H45C 0.9800
C46 H46A 0.9800
C46 H46B 0.9800
C46 H46C 0.9800
C47 H47A 0.9800
C47 H47B 0.9800
C47 H47C 0.9800
C48 H48A 0.9800
C48 H48B 0.9800
C48 H48C 0.9800
C49 C50 1.382(10)
C49 C54 1.383(9)
C49 C55 1.511(10)
C50 C51 1.395(11)
C50 H50 0.9500
C51 C52 1.358(10)
C51 H51 0.9500
C52 C53 1.375(11)
C52 H52 0.9500
C53 C54 1.370(10)
C53 H53 0.9500
C54 H54 0.9500
C55 H55A 0.9800
C55 H55B 0.9800
C55 H55C 0.9800

loop_
_geom_torsion_atom_site_label_1
_geom_torsion_atom_site_label_2
_geom_torsion_atom_site_label_3
_geom_torsion_atom_site_label_4
_geom_torsion
Si3 N3 Si2 C45 -28.3(4)
Mg1 N3 Si2 C45 147.4(3)
Si3 N3 Si2 C44 93.5(4)
Mg1 N3 Si2 C44 -90.7(4)
Si3 N3 Si2 C43 -145.1(3)
Mg1 N3 Si2 C43 30.6(4)
Si2 N3 Si3 C47 59.1(4)
Mg1 N3 Si3 C47 -117.2(3)
Si2 N3 Si3 C46 -63.2(4)
Mg1 N3 Si3 C46 120.5(3)
Si2 N3 Si3 C48 176.9(3)
Mg1 N3 Si3 C48 0.6(3)
Si2 N3 Si3 Mg1 176.3(4)
Mg1 O1 C1 C6 -15.1(7)
Mg1 O1 C1 C2 164.8(4)
O1 C1 C2 C3 -176.1(5)
C6 C1 C2 C3 3.9(7)
O1 C1 C2 Si1 5.5(7)
C6 C1 C2 Si1 -174.5(4)
C33 Si1 C2 C3 124.0(4)
C27 Si1 C2 C3 -111.4(4)
C21 Si1 C2 C3 6.7(5)
C33 Si1 C2 C1 -57.6(5)
C27 Si1 C2 C1 67.0(5)
C21 Si1 C2 C1 -174.9(4)
C1 C2 C3 C4 0.1(8)
Si1 C2 C3 C4 178.5(4)
C2 C3 C4 C5 -3.2(8)
C2 C3 C4 C20 177.7(6)
C3 C4 C5 C6 2.3(8)
C20 C4 C5 C6 -178.5(6)
C4 C5 C6 C1 1.6(8)
C4 C5 C6 C7 -172.1(5)
O1 C1 C6 C5 175.2(5)
C2 C1 C6 C5 -4.7(7)
O1 C1 C6 C7 -11.5(7)
C2 C1 C6 C7 168.5(5)
C8 N1 C7 C6 54.5(6)
C13 N1 C7 C6 178.2(4)
Mg1 N1 C7 C6 -59.1(5)
C5 C6 C7 N1 -131.5(5)
C1 C6 C7 N1 55.0(7)
C7 N1 C8 C9 -167.4(5)
C13 N1 C8 C9 70.4(6)
Mg1 N1 C8 C9 -52.0(5)
C39 N2 C9 C8 -155.4(5)
C12 N2 C9 C8 88.7(5)
Mg1 N2 C9 C8 -25.6(5)
C39 N2 C9 C10 84.1(5)
C12 N2 C9 C10 -31.8(5)
Mg1 N2 C9 C10 -146.2(3)
N1 C8 C9 N2 53.8(6)
N1 C8 C9 C10 171.7(5)
N2 C9 C10 C11 12.7(6)
C8 C9 C10 C11 -106.7(5)
C9 C10 C11 C12 11.1(6)
C39 N2 C12 C11 -77.0(5)
C9 N2 C12 C11 39.1(5)
Mg1 N2 C12 C11 154.3(4)
C10 C11 C12 N2 -31.4(6)
C8 N1 C13 C14 65.7(6)
C7 N1 C13 C14 -57.5(6)
Mg1 N1 C13 C14 -176.9(4)
N1 C13 C14 C15 -95.3(6)
N1 C13 C14 C19 86.0(7)
C19 C14 C15 C16 -1.7(9)
C13 C14 C15 C16 179.6(5)
C14 C15 C16 C17 -0.4(10)
C15 C16 C17 C18 1.7(10)
C16 C17 C18 C19 -0.8(10)
C15 C14 C19 C18 2.6(9)
C13 C14 C19 C18 -178.7(6)
C17 C18 C19 C14 -1.4(10)
C2 Si1 C21 C22 -70.1(5)
C33 Si1 C21 C22 168.8(5)
C27 Si1 C21 C22 51.7(5)
C2 Si1 C21 C26 112.1(5)
C33 Si1 C21 C26 -9.0(5)
C27 Si1 C21 C26 -126.0(5)
C26 C21 C22 C23 -1.3(9)
Si1 C21 C22 C23 -179.1(5)
C21 C22 C23 C24 1.8(10)
C22 C23 C24 C25 -1.4(10)
C23 C24 C25 C26 0.5(9)
C24 C25 C26 C21 0.0(9)
C22 C21 C26 C25 0.4(8)
Si1 C21 C26 C25 178.3(5)
C2 Si1 C27 C28 134.9(5)
C33 Si1 C27 C28 -99.1(5)
C21 Si1 C27 C28 15.6(6)
C2 Si1 C27 C32 -47.2(5)
C33 Si1 C27 C32 78.8(5)
C21 Si1 C27 C32 -166.5(5)
C32 C27 C28 C29 1.1(9)
Si1 C27 C28 C29 179.1(6)
C27 C28 C29 C30 -1.2(11)
C28 C29 C30 C31 0.5(11)
C29 C30 C31 C32 0.4(10)
C30 C31 C32 C27 -0.5(9)
C28 C27 C32 C31 -0.2(8)
Si1 C27 C32 C31 -178.2(4)
C2 Si1 C33 C38 -30.9(6)
C27 Si1 C33 C38 -157.1(5)
C21 Si1 C33 C38 87.9(5)
C2 Si1 C33 C34 155.1(5)
C27 Si1 C33 C34 28.9(6)
C21 Si1 C33 C34 -86.1(5)
C38 C33 C34 C35 -0.4(9)
Si1 C33 C34 C35 173.9(5)
C33 C34 C35 C36 1.6(10)
C34 C35 C36 C37 -2.2(10)
C35 C36 C37 C38 1.6(10)
C34 C33 C38 C37 -0.3(9)
Si1 C33 C38 C37 -174.6(5)
C36 C37 C38 C33 -0.3(10)
C12 N2 C39 C40 -172.9(5)
C9 N2 C39 C40 75.5(5)
Mg1 N2 C39 C40 -49.6(5)
N2 C39 C40 C41 176.7(5)
C39 C40 C41 C42 178.1(5)
C54 C49 C50 C51 -0.3(10)
C55 C49 C50 C51 179.5(8)
C49 C50 C51 C52 0.2(11)
C50 C51 C52 C53 -0.1(10)
C51 C52 C53 C54 0.0(10)
C52 C53 C54 C49 -0.1(10)
C50 C49 C54 C53 0.2(10)
C55 C49 C54 C53 -179.6(7)
